data_2108218
loop_
_publ_author_name
'Smirnova, Ekaterina S.'
'Alekseeva, Olga A.'
'Dudka, Alexander P.'
'Artemov, Vladimir V.'
'Zubavichus, Yan V.'
'Gudim, Irina A.'
'Bezmaterhykh, Leonard N.'
'Frolov, Kirill V.'
'Lyubutin, Igor S.'

_publ_section_title
;
 Crystal structure, phase transition and structural deformations in iron
 borate (Y~0.95~Bi~0.05~)Fe~3~(BO~3~)~4~ in the temperature range 90--500K
;
_journal_coeditor_code XK5046SUP1
_journal_issue 2
_journal_name_full 'Acta Crystallographica Section B'
_journal_page_first
;
;
_journal_paper_doi 10.1107/S2052520618002962
_journal_volume 74
_journal_year 2018
_chemical_formula_analytical 'B4 Bi0.053 Fe3 O12 Y0.947'
_chemical_formula_iupac 'B4 Bi0.053 Fe3 O12 Y0.947'
_chemical_formula_moiety 'B4 Bi0.053 Fe3 O12 Y0.947'
_chemical_formula_structural 'B4 Bi0.053 Fe3 O12 Y0.947'
_chemical_formula_sum 'B4 Bi0.053 Fe3 O12 Y0.947'
_chemical_formula_weight 498
_space_group_IT_number 152
_symmetry_cell_setting trigonal
_symmetry_Int_Tables_number 152
_symmetry_space_group_name_Hall 'P 31 2"'
_symmetry_space_group_name_H-M 'P 31 2 1'
_cell_angle_alpha 90
_cell_angle_beta 90
_cell_angle_gamma 120
_cell_formula_units_Z 3
_cell_length_a 9.5191(1)
_cell_length_b 9.5191(1)
_cell_length_c 7.5517(1)
_cell_measurement_reflns_used 12858
_cell_measurement_temperature 295
_cell_measurement_theta_max 73.5250
_cell_measurement_theta_min 5.6060
_cell_volume 592.607(12)
_diffrn_ambient_temperature 295
_diffrn_detector 'CCD plate'
_diffrn_detector_area_resol_mean 16.0628
_diffrn_measured_fraction_theta_full 0.99
_diffrn_measured_fraction_theta_max 0.99
_diffrn_measurement_device 'four-circle diffractometer'
_diffrn_measurement_device_type 'Oxford Diffraction CCD'
_diffrn_measurement_method '\w scans'
_diffrn_radiation_monochromator graphite
_diffrn_radiation_probe x-ray
_diffrn_radiation_source 'X-ray tube'
_diffrn_radiation_type 'Mo K\a'
_diffrn_radiation_wavelength 0.71073
_diffrn_reflns_av_R_equivalents 0.0525
_diffrn_reflns_av_unetI/netI 0.0611
_diffrn_reflns_limit_h_max 23
_diffrn_reflns_limit_h_min -22
_diffrn_reflns_limit_k_max 22
_diffrn_reflns_limit_k_min -24
_diffrn_reflns_limit_l_max 19
_diffrn_reflns_limit_l_min -20
_diffrn_reflns_number 56649
_diffrn_reflns_theta_full 74.27
_diffrn_reflns_theta_max 74.27
_diffrn_reflns_theta_min 4.28
_diffrn_source 'Enhance (Mo) X-ray Source'
_exptl_absorpt_coefficient_mu 13.542
_exptl_absorpt_correction_T_max 0.2807
_exptl_absorpt_correction_T_min 0.1908
_exptl_absorpt_correction_type sphere
_exptl_absorpt_process_details Jana2006
_exptl_crystal_colour light-green
_exptl_crystal_density_diffrn 4.1866
_exptl_crystal_description Sphere
_exptl_crystal_F_000 706
_exptl_crystal_size_rad 0.09
_refine_diff_density_max 0.48
_refine_diff_density_min -1.10
_refine_ls_abs_structure_details '  3613 of Friedel pairs used in the refinement'
_refine_ls_abs_structure_Flack 0.5060(12)
_refine_ls_extinction_coef 389(15)
_refine_ls_extinction_method 'B-C type 1 Lorentzian isotropic (Becker & Coppens, 1974)'
_refine_ls_goodness_of_fit_gt 0.85
_refine_ls_goodness_of_fit_ref 0.67
_refine_ls_number_constraints 5
_refine_ls_number_parameters 97
_refine_ls_number_reflns 8029
_refine_ls_number_restraints 0
_refine_ls_R_factor_all 0.0505
_refine_ls_R_factor_gt 0.0195
_refine_ls_shift/su_max 0.0413
_refine_ls_shift/su_mean 0.0040
_refine_ls_structure_factor_coef F
_refine_ls_weighting_details w=1/(\s^2^(F)+0.000001F^2^)
_refine_ls_weighting_scheme sigma
_refine_ls_wR_factor_gt 0.0125
_refine_ls_wR_factor_ref 0.0141
_reflns_number_gt 3847
_reflns_number_total 8029
_reflns_threshold_expression I>3\s(I)
_cod_data_source_file xk5046sup1.cif
_cod_data_source_block II
_cod_depositor_comments
;
The following automatic conversions were performed:

'_diffrn_radiation_probe' value 'X-ray' changed to 'x-ray' according
to
/home/data/users/saulius/crontab/automatic-downloads/rss-feeds/IUCr/lib/dictionaries/cif_core.dic
dictionary named 'cif_core.dic' version 2.4.2 from 2011-04-26.

'_exptl_absorpt_correction_type' value 'Sphere' changed to 'sphere'
according to
/home/data/users/saulius/crontab/automatic-downloads/rss-feeds/IUCr/lib/dictionaries/cif_core.dic
dictionary named 'cif_core.dic' version 2.4.2 from 2011-04-26.

Automatic conversion script
Id: cif_fix_values 4973 2017-02-22 13:04:09Z antanas 
;
_cod_original_cell_volume 592.61(1)
_cod_database_code 2108218
_cod_database_fobs_code 2108218

loop_
_space_group_symop_id
_space_group_symop_operation_xyz
1 x,y,z
2 -y,x-y,z+1/3
3 -x+y,-x,z+2/3
4 y,x,-z
5 x-y,-y,-z+2/3
6 -x,-x+y,-z+1/3

loop_
_atom_site_label
_atom_site_type_symbol
_atom_site_fract_x
_atom_site_fract_y
_atom_site_fract_z
_atom_site_adp_type
_atom_site_U_iso_or_equiv
_atom_site_site_symmetry_multiplicity
_atom_site_occupancy
_atom_site_calc_flag
Y1 Y -0.33419(2) -0.33419(2) 0 Uani 0.00719(4) 3 0.9465(6) d
Bi1 Bi -0.33419(2) -0.33419(2) 0 Uani 0.00719(4) 3 0.0535(6) d
Fe1 Fe 0.11583(3) 0.11583(3) 0 Uani 0.00491(5) 3 1 d
Fe2 Fe -0.21289(2) -0.54889(2) 0.342977(13) Uani 0.00496(3) 6 1 d
O1 O 0 -0.07736(12) 0.166667 Uani 0.0093(3) 3 1 d
O2 O -0.58264(10) -0.27350(9) 0.13282(9) Uani 0.00976(19) 6 1 d
O3 O -0.12094(11) -0.30444(11) -0.17811(10) Uani 0.0079(2) 6 1 d
O4 O -0.14739(11) -0.36208(11) 0.18440(11) Uani 0.0078(2) 6 1 d
O5 O 0.47568(10) 0.14531(11) -0.15878(12) Uani 0.0067(2) 6 1 d
O6 O 0.18772(14) 0 -0.166667 Uani 0.0073(3) 3 1 d
O7 O -0.52356(11) -0.53560(12) -0.18471(10) Uani 0.0084(2) 6 1 d
B1 B 0.3321(3) 0 -0.166667 Uani 0.0050(3) 3 1 d
B2 B -0.44816(16) -0.12229(15) 0.15413(14) Uani 0.0063(3) 6 1 d
B3 B 0 -0.2213(2) 0.166667 Uani 0.0065(4) 3 1 d

loop_
_atom_site_aniso_label
_atom_site_aniso_type_symbol
_atom_site_aniso_U_11
_atom_site_aniso_U_22
_atom_site_aniso_U_33
_atom_site_aniso_U_12
_atom_site_aniso_U_13
_atom_site_aniso_U_23
Y1 Y 0.00742(4) 0.00742(4) 0.00689(3) 0.00382(6) -0.00023(2) 0.00023(2)
Bi1 Bi 0.00742(4) 0.00742(4) 0.00689(3) 0.00382(6) -0.00023(2) 0.00023(2)
Fe1 Fe 0.00469(5) 0.00469(5) 0.00542(4) 0.00240(7) -0.00003(3) 0.00003(3)
Fe2 Fe 0.00459(4) 0.00463(4) 0.00572(3) 0.00234(4) 0.00008(3) 0.00018(3)
O1 O 0.0108(5) 0.0057(3) 0.0131(4) 0.0054(2) 0.0057(3) 0.00283(15)
O2 O 0.0065(2) 0.0059(2) 0.0135(2) 0.0006(2) -0.0031(2) 0.00268(17)
O3 O 0.0096(3) 0.0054(3) 0.0086(2) 0.0037(2) 0.0018(2) 0.00179(19)
O4 O 0.0069(3) 0.0061(3) 0.0089(2) 0.0020(2) -0.0003(2) 0.00117(20)
O5 O 0.0047(3) 0.0055(3) 0.0082(3) 0.0012(2) -0.00057(19) 0.00100(19)
O6 O 0.0053(3) 0.0087(5) 0.0090(4) 0.0044(3) -0.00150(17) -0.0030(3)
O7 O 0.0070(3) 0.0104(3) 0.0094(2) 0.0055(3) -0.00068(19) -0.00189(19)
B1 B 0.0043(3) 0.0051(6) 0.0061(2) 0.0025(3) 0.0001(3) 0.0002(5)
B2 B 0.0055(4) 0.0056(4) 0.0063(4) 0.0016(3) 0.0001(2) 0.0008(2)
B3 B 0.0061(7) 0.0054(4) 0.0081(5) 0.0031(4) -0.0001(5) 0.0000(2)

loop_
_atom_type_symbol
_atom_type_scat_dispersion_real
_atom_type_scat_dispersion_imag
_atom_type_scat_source
B 0.0013 0.0007 'International Tables Vol C tables 4.2.6.8 and 6.1.1.1'
Bi -4.1077 10.2566 'International Tables Vol C tables 4.2.6.8 and 6.1.1.1'
Fe 0.3463 0.8444 'International Tables Vol C tables 4.2.6.8 and 6.1.1.1'
O 0.0106 0.0060 'International Tables Vol C tables 4.2.6.8 and 6.1.1.1'
Y -2.7962 3.5667 'International Tables Vol C tables 4.2.6.8 and 6.1.1.1'

loop_
_geom_angle_atom_site_label_1
_geom_angle_atom_site_label_2
_geom_angle_atom_site_label_3
_geom_angle_site_symmetry_1
_geom_angle_site_symmetry_3
_geom_angle
Bi1 Y1 O3 . . 0
Bi1 Y1 O3 . 4_555 0
Bi1 Y1 O4 . . 0
Bi1 Y1 O4 . 4_555 0
Bi1 Y1 O7 . . 0
Bi1 Y1 O7 . 4_555 0
O3 Y1 O3 . 4_555 120.51(3)
O3 Y1 O4 . . 72.35(3)
O3 Y1 O4 . 4_555 89.27(4)
O3 Y1 O7 . . 91.32(3)
O3 Y1 O7 . 4_555 140.36(4)
O3 Y1 O4 4_555 . 89.27(4)
O3 Y1 O4 4_555 4_555 72.35(3)
O3 Y1 O7 4_555 . 140.36(4)
O3 Y1 O7 4_555 4_555 91.32(3)
O4 Y1 O4 . 4_555 142.87(3)
O4 Y1 O7 . . 125.04(4)
O4 Y1 O7 . 4_555 86.27(3)
O4 Y1 O7 4_555 . 86.27(3)
O4 Y1 O7 4_555 4_555 125.04(4)
O7 Y1 O7 . 4_555 73.88(3)
Y1 Bi1 O3 . . 0
Y1 Bi1 O3 . 4_555 0
Y1 Bi1 O4 . . 0
Y1 Bi1 O4 . 4_555 0
Y1 Bi1 O7 . . 0
Y1 Bi1 O7 . 4_555 0
O3 Bi1 O3 . 4_555 120.51(3)
O3 Bi1 O4 . . 72.35(3)
O3 Bi1 O4 . 4_555 89.27(4)
O3 Bi1 O7 . . 91.32(3)
O3 Bi1 O7 . 4_555 140.36(4)
O3 Bi1 O4 4_555 . 89.27(4)
O3 Bi1 O4 4_555 4_555 72.35(3)
O3 Bi1 O7 4_555 . 140.36(4)
O3 Bi1 O7 4_555 4_555 91.32(3)
O4 Bi1 O4 . 4_555 142.87(3)
O4 Bi1 O7 . . 125.04(4)
O4 Bi1 O7 . 4_555 86.27(3)
O4 Bi1 O7 4_555 . 86.27(3)
O4 Bi1 O7 4_555 4_555 125.04(4)
O7 Bi1 O7 . 4_555 73.88(3)
O1 Fe1 O1 . 3_554 87.621(7)
O1 Fe1 O3 . 2_555 85.46(3)
O1 Fe1 O3 . 5_554 167.36(5)
O1 Fe1 O6 . . 94.06(3)
O1 Fe1 O6 . 2_555 77.21(4)
O1 Fe1 O3 3_554 2_555 167.36(5)
O1 Fe1 O3 3_554 5_554 85.46(3)
O1 Fe1 O6 3_554 . 77.21(4)
O1 Fe1 O6 3_554 2_555 94.06(3)
O3 Fe1 O3 2_555 5_554 103.19(5)
O3 Fe1 O6 2_555 . 92.73(5)
O3 Fe1 O6 2_555 2_555 94.70(4)
O3 Fe1 O6 5_554 . 94.70(4)
O3 Fe1 O6 5_554 2_555 92.73(5)
O6 Fe1 O6 . 2_555 168.03(3)
O2 Fe2 O2 5_545 6_445 86.53(4)
O2 Fe2 O4 5_545 . 168.21(5)
O2 Fe2 O5 5_545 2_545 96.38(4)
O2 Fe2 O5 5_545 3_555 75.82(4)
O2 Fe2 O7 5_545 3_545 82.55(4)
O2 Fe2 O4 6_445 . 92.52(4)
O2 Fe2 O5 6_445 2_545 76.15(4)
O2 Fe2 O5 6_445 3_555 92.55(4)
O2 Fe2 O7 6_445 3_545 161.55(5)
O4 Fe2 O5 . 2_545 94.80(5)
O4 Fe2 O5 . 3_555 92.49(4)
O4 Fe2 O7 . 3_545 101.15(4)
O5 Fe2 O5 2_545 3_555 166.78(3)
O5 Fe2 O7 2_545 3_545 90.30(5)
O5 Fe2 O7 3_555 3_545 99.10(5)
Fe1 O1 Fe1 . 2_555 101.63(5)
Fe1 O1 B3 . . 129.18(3)
Fe1 O1 B3 2_555 . 129.18(3)
Fe2 O2 Fe2 5_445 6_455 102.61(3)
Fe2 O2 B2 5_445 . 123.30(7)
Fe2 O2 B2 6_455 . 128.40(9)
Y1 O3 Bi1 . . 0.0(5)
Y1 O3 Fe1 . 3_554 122.16(6)
Y1 O3 B2 . 4_555 103.24(7)
Bi1 O3 Fe1 . 3_554 122.16(6)
Bi1 O3 B2 . 4_555 103.24(7)
Fe1 O3 B2 3_554 4_555 134.31(9)
Y1 O4 Bi1 . . 0.0(5)
Y1 O4 Fe2 . . 122.74(4)
Y1 O4 B3 . . 106.80(8)
Bi1 O4 Fe2 . . 122.74(4)
Bi1 O4 B3 . . 106.80(8)
Fe2 O4 B3 . . 130.21(8)
Fe2 O5 Fe2 2_554 3_654 104.45(3)
Fe2 O5 B1 2_554 . 126.91(8)
Fe2 O5 B1 3_654 . 128.57(9)
Fe1 O6 Fe1 . 3_554 103.94(6)
Fe1 O6 B1 . . 128.03(3)
Fe1 O6 B1 3_554 . 128.03(3)
Y1 O7 Bi1 . . 0.0(5)
Y1 O7 Fe2 . 2_444 117.47(5)
Y1 O7 B2 . 3_444 114.37(8)
Bi1 O7 Fe2 . 2_444 117.47(5)
Bi1 O7 B2 . 3_444 114.37(8)
Fe2 O7 B2 2_444 3_444 128.14(7)
O5 B1 O5 . 5_554 121.3(2)
O5 B1 O6 . . 119.36(11)
O5 B1 O6 5_554 . 119.36(11)
O2 B2 O3 . 4_555 115.24(13)
O2 B2 O7 . 2_455 119.67(13)
O3 B2 O7 4_555 2_455 125.08(9)
O1 B3 O4 . . 117.59(9)
O1 B3 O4 . 6_555 117.59(9)
O4 B3 O4 . 6_555 124.82(16)

loop_
_geom_bond_atom_site_label_1
_geom_bond_atom_site_label_2
_geom_bond_site_symmetry_2
_geom_bond_distance
Y1 Bi1 . 0
Y1 O3 . 2.3314(10)
Y1 O3 4_555 2.3314(10)
Y1 O4 . 2.3756(11)
Y1 O4 4_555 2.3756(11)
Y1 O7 . 2.3269(8)
Y1 O7 4_555 2.3269(8)
Bi1 O3 . 2.3314(10)
Bi1 O3 4_555 2.3314(10)
Bi1 O4 . 2.3756(11)
Bi1 O4 4_555 2.3756(11)
Bi1 O7 . 2.3269(8)
Bi1 O7 4_555 2.3269(8)
Fe1 O1 . 2.0381(7)
Fe1 O1 3_554 2.0381(7)
Fe1 O3 2_555 1.9636(9)
Fe1 O3 5_554 1.9636(9)
Fe1 O6 . 2.0057(8)
Fe1 O6 2_555 2.0057(8)
Fe2 O2 5_545 2.0559(7)
Fe2 O2 6_445 2.0351(7)
Fe2 O4 . 1.9688(9)
Fe2 O5 2_545 2.0228(13)
Fe2 O5 3_555 2.0165(13)
Fe2 O7 3_545 1.9784(13)
O1 B3 . 1.370(2)
O2 B2 . 1.3762(12)
O3 B2 4_555 1.374(2)
O4 B3 . 1.3793(12)
O5 B1 . 1.3762(15)
O6 B1 . 1.375(3)
O7 B2 3_444 1.363(2)

loop_
_twin_individual_id
_twin_individual_mass_fraction_refined
_twin_individual_twin_matrix_11
_twin_individual_twin_matrix_12
_twin_individual_twin_matrix_13
_twin_individual_twin_matrix_21
_twin_individual_twin_matrix_22
_twin_individual_twin_matrix_23
_twin_individual_twin_matrix_31
_twin_individual_twin_matrix_32
_twin_individual_twin_matrix_33
1 0.4940(12) 1 0 0 0 1 0 0 0 1
2 0.5060(12) -1 0 0 0 -1 0 0 0 -1
